data_4118009
loop_
_publ_author_name
'KaKing Yan'
'Arkady Ellern'
'Aaron D. Sadow'

_publ_contact_author_address
;1605 Gilman Hall
Department of Chemistry
Iowa State University
Ames IA 50011
;
_publ_contact_author_email sadow@iastate.edu
_publ_contact_author_fax +1-515-294-0105
_publ_contact_author_name 'Aaron D. Sadow'
_publ_contact_author_phone +1-515-294-8069
_publ_section_title
;
 Nonclassical \b-Hydrogen Elimination of Hydrosilazido Zirconium Compounds
 via Direct Hydrogen Transfer
;
_journal_name_full 'Journal of the American Chemical Society'
_journal_page_first 9154
_journal_page_last 9156
_journal_paper_doi 10.1021/ja302226c
_journal_volume 134
_journal_year 2012
_chemical_formula_sum 'C17 H26 F3 N O3 S Si Zr'
_chemical_formula_weight 500.76
_chemical_name_common Cp2Zr[N(t-Bu)SiHMe2]OTf
_space_group_IT_number 61
_symmetry_cell_setting orthorhombic
_symmetry_space_group_name_Hall '-P 2ac 2ab'
_symmetry_space_group_name_H-M 'P b c a'
_atom_sites_solution_hydrogens geom
_atom_sites_solution_primary direct
_atom_sites_solution_secondary difmap
_audit_creation_method 'APEX2 v2010.11-3'
_cell_angle_alpha 90
_cell_angle_beta 90
_cell_angle_gamma 90
_cell_formula_units_Z 8
_cell_length_a 14.951(2)
_cell_length_b 16.424(2)
_cell_length_c 17.657(2)
_cell_measurement_temperature 173.(2)
_cell_volume 4335.8(9)
_computing_cell_refinement 'SAINT V7.66A (Bruker AXS, 2009)'
_computing_data_collection 'APEX2 Suite (Bruker AXS, 2009)'
_computing_data_reduction 'SAINT V7.66A (Bruker AXS, 2009)'
_computing_molecular_graphics 'XSHELL (Bruker AXS, 2007)'
_computing_publication_material 'APEX2 Suite (Bruker AXS, 2009)'
_computing_structure_refinement 'SHELXL-97 (Sheldrick, 2008)'
_computing_structure_solution 'SHELXS-97 (Sheldrick, 2008)'
_diffrn_ambient_temperature 173.(2)
_diffrn_measured_fraction_theta_full 0.998
_diffrn_measured_fraction_theta_max 0.998
_diffrn_measurement_device_type ' BRUKER APEX2 CCD Diffractometer'
_diffrn_measurement_method '\w scan'
_diffrn_radiation_type MoK\a
_diffrn_radiation_wavelength 0.71073
_diffrn_reflns_av_R_equivalents 0.0693
_diffrn_reflns_av_sigmaI/netI 0.0417
_diffrn_reflns_limit_h_max 20
_diffrn_reflns_limit_h_min -19
_diffrn_reflns_limit_k_max 22
_diffrn_reflns_limit_k_min -22
_diffrn_reflns_limit_l_max 24
_diffrn_reflns_limit_l_min -24
_diffrn_reflns_number 43844
_diffrn_reflns_theta_full 29.04
_diffrn_reflns_theta_max 29.04
_diffrn_reflns_theta_min 2.17
_exptl_absorpt_coefficient_mu 0.700
_exptl_absorpt_correction_T_max 0.95
_exptl_absorpt_correction_T_min 0.84
_exptl_absorpt_correction_type multi-scan
_exptl_absorpt_process_details
;
;
_exptl_crystal_colour colourless
_exptl_crystal_density_diffrn 1.534
_exptl_crystal_description plate
_exptl_crystal_F_000 2048
_exptl_crystal_size_max 0.26
_exptl_crystal_size_mid 0.18
_exptl_crystal_size_min 0.07
_refine_diff_density_max 0.344
_refine_diff_density_min -0.395
_refine_ls_extinction_method none
_refine_ls_goodness_of_fit_ref 0.997
_refine_ls_hydrogen_treatment mixed
_refine_ls_matrix_type full
_refine_ls_number_parameters 253
_refine_ls_number_reflns 5776
_refine_ls_number_restraints 0
_refine_ls_restrained_S_all 0.997
_refine_ls_R_factor_all 0.0646
_refine_ls_R_factor_gt 0.0337
_refine_ls_shift/su_max 0.002
_refine_ls_shift/su_mean 0.000
_refine_ls_structure_factor_coef Fsqd
_refine_ls_weighting_details 'calc w=1/[\s^2^(Fo^2^)+(0.0311P)^2^+2.4910P] where P=(Fo^2^+2Fc^2^)/3'
_refine_ls_weighting_scheme calc
_refine_ls_wR_factor_gt 0.0691
_refine_ls_wR_factor_ref 0.0806
_reflns_number_gt 3967
_reflns_number_total 5776
_reflns_threshold_expression >2sigma(I)
_cod_data_source_file ja302226c_si_001.cif
_cod_data_source_block I
_cod_original_cell_volume 4335.8(10)
_cod_database_code 4118009

loop_
_symmetry_equiv_pos_as_xyz
'x, y, z'
'x+1/2, -y+1/2, -z'
'-x, y+1/2, -z+1/2'
'-x+1/2, -y, z+1/2'
'-x, -y, -z'
'-x-1/2, y-1/2, z'
'x, -y-1/2, z-1/2'
'x-1/2, y, -z-1/2'

loop_
_atom_site_type_symbol
_atom_site_label
_atom_site_fract_x
_atom_site_fract_y
_atom_site_fract_z
_atom_site_U_iso_or_equiv
_atom_site_adp_type
_atom_site_calc_flag
_atom_site_refinement_flags
_atom_site_occupancy
Zr Zr1 0.432468(14) 0.220783(13) 0.442421(12) 0.02264(7) Uani d . 1
Si Si1 0.37149(5) 0.38038(4) 0.39984(5) 0.03828(19) Uani d . 1
H H1S 0.3400(17) 0.3145(16) 0.4488(14) 0.039(8) Uiso d . 1
S S1 0.62845(4) 0.10737(4) 0.41125(4) 0.03615(16) Uani d . 1
C C1 0.54055(18) 0.35603(17) 0.33054(16) 0.0366(6) Uani d . 1
C C2 0.5242(2) 0.4438(2) 0.3036(2) 0.0653(11) Uani d . 1
H H2A 0.4688 0.4459 0.274 0.098 Uiso calc R 1
H H2B 0.5744 0.4615 0.272 0.098 Uiso calc R 1
H H2C 0.5189 0.4798 0.3476 0.098 Uiso calc R 1
C C3 0.5475(2) 0.3006(2) 0.26106(15) 0.0486(8) Uani d . 1
H H3A 0.5557 0.2441 0.2775 0.073 Uiso calc R 1
H H3B 0.5987 0.3173 0.2301 0.073 Uiso calc R 1
H H3C 0.4925 0.3049 0.2311 0.073 Uiso calc R 1
C C4 0.62811(17) 0.35642(17) 0.37577(16) 0.0367(6) Uani d . 1
H H4A 0.6227 0.3942 0.4185 0.055 Uiso calc R 1
H H4B 0.6773 0.3738 0.3429 0.055 Uiso calc R 1
H H4C 0.6402 0.3015 0.3949 0.055 Uiso calc R 1
C C5 0.3770(2) 0.47199(18) 0.4613(2) 0.0618(10) Uani d . 1
H H5A 0.4286 0.4676 0.4953 0.093 Uiso calc R 1
H H5B 0.322 0.476 0.4913 0.093 Uiso calc R 1
H H5C 0.3833 0.5207 0.4297 0.093 Uiso calc R 1
C C6 0.2866(2) 0.3988(2) 0.3246(2) 0.0660(11) Uani d . 1
H H6A 0.298 0.4516 0.3006 0.099 Uiso calc R 1
H H6B 0.2267 0.3989 0.3472 0.099 Uiso calc R 1
H H6C 0.2904 0.3557 0.2864 0.099 Uiso calc R 1
C C7 0.6885(2) 0.10922(19) 0.32144(18) 0.0461(7) Uani d . 1
C C8 0.4840(3) 0.29512(19) 0.56066(16) 0.0572(10) Uani d . 1
H H8 0.5023 0.3536 0.5639 0.069 Uiso calc R 1
C C9 0.5400(2) 0.2296(2) 0.55377(15) 0.0463(8) Uani d . 1
H H9 0.6066 0.2327 0.5496 0.056 Uiso calc R 1
C C10 0.4917(2) 0.15930(19) 0.56435(15) 0.0457(7) Uani d . 1
H H10 0.518 0.1036 0.5692 0.055 Uiso calc R 1
C C11 0.4053(2) 0.1789(2) 0.57939(17) 0.0547(9) Uani d . 1
H H11 0.3581 0.1401 0.5972 0.066 Uiso calc R 1
C C12 0.3970(3) 0.2630(3) 0.57631(17) 0.0677(12) Uani d . 1
H H12 0.3437 0.2952 0.5928 0.081 Uiso calc R 1
C C13 0.3556(3) 0.08373(19) 0.4302(2) 0.0685(12) Uani d . 1
H H13 0.3646 0.0358 0.4642 0.082 Uiso calc R 1
C C14 0.3970(2) 0.0964(2) 0.3618(3) 0.0701(12) Uani d . 1
H H14 0.4424 0.0594 0.3384 0.084 Uiso calc R 1
C C15 0.3570(2) 0.1609(2) 0.32643(18) 0.0578(10) Uani d . 1
H H15 0.3681 0.1782 0.2729 0.069 Uiso calc R 1
C C16 0.28932(19) 0.18817(18) 0.37105(19) 0.0463(8) Uani d . 1
H H16 0.2428 0.2287 0.3557 0.056 Uiso calc R 1
C C17 0.2881(2) 0.1424(2) 0.43710(19) 0.0545(9) Uani d . 1
H H17 0.2399 0.143 0.4764 0.065 Uiso calc R 1
F F1 0.63483(14) 0.09211(12) 0.26368(11) 0.0658(6) Uani d . 1
F F2 0.72399(12) 0.18196(11) 0.30904(10) 0.0547(5) Uani d . 1
F F3 0.75422(13) 0.05493(13) 0.32216(13) 0.0753(6) Uani d . 1
N N1 0.46605(13) 0.32768(12) 0.37968(12) 0.0288(5) Uani d . 1
O O1 0.69438(13) 0.12903(14) 0.46615(12) 0.0524(6) Uani d . 1
O O2 0.59136(15) 0.02748(12) 0.41492(16) 0.0628(7) Uani d . 1
O O3 0.56145(11) 0.17136(10) 0.39882(9) 0.0291(4) Uani d . 1

loop_
_atom_site_aniso_label
_atom_site_aniso_U_11
_atom_site_aniso_U_22
_atom_site_aniso_U_33
_atom_site_aniso_U_12
_atom_site_aniso_U_13
_atom_site_aniso_U_23
Zr1 0.02215(11) 0.02331(11) 0.02246(11) -0.00134(9) -0.00147(9) 0.00180(10)
Si1 0.0265(4) 0.0274(4) 0.0609(5) 0.0016(3) -0.0061(4) 0.0075(4)
S1 0.0290(3) 0.0321(3) 0.0474(4) 0.0053(3) 0.0023(3) 0.0065(3)
C1 0.0332(14) 0.0375(15) 0.0390(15) -0.0034(11) 0.0001(12) 0.0139(12)
C2 0.055(2) 0.054(2) 0.087(3) 0.0005(17) 0.0065(19) 0.043(2)
C3 0.0476(18) 0.072(2) 0.0260(14) -0.0060(15) 0.0007(12) 0.0131(14)
C4 0.0318(14) 0.0360(15) 0.0424(16) -0.0076(12) 0.0016(12) 0.0009(12)
C5 0.0357(16) 0.0310(16) 0.119(3) 0.0028(13) 0.0056(18) -0.0105(18)
C6 0.0446(18) 0.057(2) 0.097(3) -0.0017(16) -0.0239(19) 0.035(2)
C7 0.0396(16) 0.0469(18) 0.0517(19) 0.0064(14) 0.0044(14) -0.0155(15)
C8 0.107(3) 0.0367(17) 0.0280(15) -0.0126(18) -0.0119(18) -0.0073(13)
C9 0.0425(15) 0.074(2) 0.0227(13) -0.0086(15) -0.0104(12) -0.0033(15)
C10 0.064(2) 0.0460(17) 0.0274(15) 0.0053(15) -0.0132(14) 0.0072(13)
C11 0.058(2) 0.078(3) 0.0289(15) -0.0181(19) 0.0038(14) 0.0095(16)
C12 0.068(2) 0.112(3) 0.0227(15) 0.043(2) 0.0044(15) -0.0115(18)
C13 0.088(3) 0.0296(16) 0.088(3) -0.0238(18) -0.052(2) 0.0133(17)
C14 0.0410(18) 0.070(3) 0.099(3) 0.0022(18) -0.022(2) -0.053(2)
C15 0.0456(19) 0.091(3) 0.0372(17) -0.0329(19) -0.0104(14) -0.0091(18)
C16 0.0309(15) 0.0412(16) 0.067(2) -0.0073(13) -0.0207(14) 0.0021(15)
C17 0.0415(17) 0.070(2) 0.0516(19) -0.0299(16) 0.0046(15) -0.0041(17)
F1 0.0675(13) 0.0745(13) 0.0555(12) 0.0037(11) -0.0018(10) -0.0308(10)
F2 0.0498(11) 0.0611(12) 0.0533(11) -0.0102(9) 0.0216(8) -0.0067(9)
F3 0.0576(12) 0.0731(13) 0.0953(16) 0.0289(11) 0.0165(11) -0.0208(12)
N1 0.0267(10) 0.0249(11) 0.0348(12) 0.0010(8) -0.0013(9) 0.0080(9)
O1 0.0349(11) 0.0740(15) 0.0485(12) 0.0138(11) -0.0095(9) 0.0031(11)
O2 0.0520(13) 0.0304(11) 0.106(2) 0.0044(10) 0.0089(13) 0.0199(12)
O3 0.0267(8) 0.0294(9) 0.0311(9) 0.0041(7) 0.0023(7) 0.0037(7)

loop_
_atom_type_symbol
_atom_type_description
_atom_type_scat_dispersion_real
_atom_type_scat_dispersion_imag
_atom_type_scat_source
C C 0.0033 0.0016 'International Tables Vol C Tables 4.2.6.8 and 6.1.1.4'
H H 0.0000 0.0000 'International Tables Vol C Tables 4.2.6.8 and 6.1.1.4'
N N 0.0061 0.0033 'International Tables Vol C Tables 4.2.6.8 and 6.1.1.4'
Si Si 0.0817 0.0704 'International Tables Vol C Tables 4.2.6.8 and 6.1.1.4'
Zr Zr -2.9673 0.5597 'International Tables Vol C Tables 4.2.6.8 and 6.1.1.4'
S S 0.1246 0.1234 'International Tables Vol C Tables 4.2.6.8 and 6.1.1.4'
F F 0.0171 0.0103 'International Tables Vol C Tables 4.2.6.8 and 6.1.1.4'
O O 0.0106 0.0060 'International Tables Vol C Tables 4.2.6.8 and 6.1.1.4'

loop_
_geom_angle_atom_site_label_1
_geom_angle_atom_site_label_2
_geom_angle_atom_site_label_3
_geom_angle
N1 Zr1 O3 85.23(7)
N1 Zr1 C17 127.10(10)
O3 Zr1 C17 122.89(10)
N1 Zr1 C12 108.04(12)
O3 Zr1 C12 127.31(9)
C17 Zr1 C12 89.74(13)
N1 Zr1 C15 90.25(10)
O3 Zr1 C15 88.00(10)
C17 Zr1 C15 52.38(11)
C12 Zr1 C15 140.39(13)
N1 Zr1 C10 133.25(9)
O3 Zr1 C10 81.16(9)
C17 Zr1 C10 97.31(11)
C12 Zr1 C10 52.20(11)
C15 Zr1 C10 133.32(12)
N1 Zr1 C13 142.35(10)
O3 Zr1 C13 92.26(12)
C17 Zr1 C13 32.18(12)
C12 Zr1 C13 103.24(16)
C15 Zr1 C13 52.09(12)
C10 Zr1 C13 82.95(11)
N1 Zr1 C8 87.70(9)
O3 Zr1 C8 101.34(11)
C17 Zr1 C8 122.51(12)
C12 Zr1 C8 32.85(13)
C15 Zr1 C8 170.24(13)
C10 Zr1 C8 52.24(10)
C13 Zr1 C8 129.38(12)
N1 Zr1 C16 96.55(9)
O3 Zr1 C16 118.73(9)
C17 Zr1 C16 31.86(10)
C12 Zr1 C16 110.25(12)
C15 Zr1 C16 31.02(10)
C10 Zr1 C16 129.11(10)
C13 Zr1 C16 52.34(10)
C8 Zr1 C16 139.91(12)
N1 Zr1 C9 101.85(9)
O3 Zr1 C9 74.99(9)
C17 Zr1 C9 126.90(11)
C12 Zr1 C9 52.57(11)
C15 Zr1 C9 158.02(13)
C10 Zr1 C9 31.40(10)
C13 Zr1 C9 113.76(11)
C8 Zr1 C9 31.24(11)
C16 Zr1 C9 158.08(10)
N1 Zr1 C14 114.76(14)
O3 Zr1 C14 72.23(9)
C17 Zr1 C14 52.38(12)
C12 Zr1 C14 134.55(16)
C15 Zr1 C14 31.25(12)
C10 Zr1 C14 103.14(14)
C13 Zr1 C14 31.33(13)
C8 Zr1 C14 155.36(14)
C16 Zr1 C14 51.56(11)
C9 Zr1 C14 127.54(13)
N1 Zr1 C11 138.78(11)
O3 Zr1 C11 111.55(10)
C17 Zr1 C11 76.13(11)
C12 Zr1 C11 31.81(12)
C15 Zr1 C11 126.22(11)
C10 Zr1 C11 30.96(10)
C13 Zr1 C11 76.64(13)
C8 Zr1 C11 52.95(11)
C16 Zr1 C11 106.24(11)
C9 Zr1 C11 51.86(10)
C14 Zr1 C11 106.29(15)
N1 Zr1 H1S 64.8(7)
O3 Zr1 H1S 150.0(7)
C17 Zr1 H1S 79.1(7)
C12 Zr1 H1S 66.7(7)
C15 Zr1 H1S 92.0(7)
C10 Zr1 H1S 118.8(7)
C13 Zr1 H1S 111.2(7)
C8 Zr1 H1S 78.5(7)
C16 Zr1 H1S 67.8(7)
C9 Zr1 H1S 109.7(7)
C14 Zr1 H1S 119.2(7)
C11 Zr1 H1S 92.4(7)
N1 Si1 C5 119.96(13)
N1 Si1 C6 120.11(16)
C5 Si1 C6 108.37(17)
N1 Si1 H1S 90.9(10)
C5 Si1 H1S 105.6(10)
C6 Si1 H1S 108.8(10)
O2 S1 O1 117.84(14)
O2 S1 O3 113.58(12)
O1 S1 O3 113.21(12)
O2 S1 C7 104.27(15)
O1 S1 C7 104.30(14)
O3 S1 C7 101.18(12)
N1 C1 C3 109.4(2)
N1 C1 C4 109.7(2)
C3 C1 C4 111.2(2)
N1 C1 C2 110.8(2)
C3 C1 C2 108.7(3)
C4 C1 C2 107.0(2)
C1 C2 H2A 109.5
C1 C2 H2B 109.5
H2A C2 H2B 109.5
C1 C2 H2C 109.5
H2A C2 H2C 109.5
H2B C2 H2C 109.5
C1 C3 H3A 109.5
C1 C3 H3B 109.5
H3A C3 H3B 109.5
C1 C3 H3C 109.5
H3A C3 H3C 109.5
H3B C3 H3C 109.5
C1 C4 H4A 109.5
C1 C4 H4B 109.5
H4A C4 H4B 109.5
C1 C4 H4C 109.5
H4A C4 H4C 109.5
H4B C4 H4C 109.5
Si1 C5 H5A 109.5
Si1 C5 H5B 109.5
H5A C5 H5B 109.5
Si1 C5 H5C 109.5
H5A C5 H5C 109.5
H5B C5 H5C 109.5
Si1 C6 H6A 109.5
Si1 C6 H6B 109.5
H6A C6 H6B 109.5
Si1 C6 H6C 109.5
H6A C6 H6C 109.5
H6B C6 H6C 109.5
F2 C7 F3 108.1(2)
F2 C7 F1 107.8(3)
F3 C7 F1 108.2(2)
F2 C7 S1 110.86(19)
F3 C7 S1 110.2(2)
F1 C7 S1 111.6(2)
C9 C8 C12 106.5(3)
C9 C8 Zr1 74.61(16)
C12 C8 Zr1 72.88(17)
C9 C8 H8 126.3
C12 C8 H8 126.3
Zr1 C8 H8 126.3
C8 C9 C10 109.1(3)
C8 C9 Zr1 74.15(17)
C10 C9 Zr1 74.04(16)
C8 C9 H9 125.2
C10 C9 H9 125.2
Zr1 C9 H9 125.2
C11 C10 C9 109.1(3)
C11 C10 Zr1 74.92(17)
C9 C10 Zr1 74.56(16)
C11 C10 H10 125.0
C9 C10 H10 125.0
Zr1 C10 H10 125.0
C10 C11 C12 108.2(3)
C10 C11 Zr1 74.12(17)
C12 C11 Zr1 73.02(18)
C10 C11 H11 125.6
C12 C11 H11 125.6
Zr1 C11 H11 125.6
C11 C12 C8 107.0(3)
C11 C12 Zr1 75.17(19)
C8 C12 Zr1 74.27(17)
C11 C12 H12 125.9
C8 C12 H12 125.9
Zr1 C12 H12 125.9
C14 C13 C17 107.4(3)
C14 C13 Zr1 74.69(19)
C17 C13 Zr1 73.09(17)
C14 C13 H13 125.9
C17 C13 H13 125.9
Zr1 C13 H13 125.9
C15 C14 C13 108.7(3)
C15 C14 Zr1 74.03(19)
C13 C14 Zr1 73.98(19)
C15 C14 H14 125.3
C13 C14 H14 125.3
Zr1 C14 H14 125.3
C16 C15 C14 108.4(3)
C16 C15 Zr1 74.65(17)
C14 C15 Zr1 74.72(18)
C16 C15 H15 125.3
C14 C15 H15 125.3
Zr1 C15 H15 125.3
C15 C16 C17 108.6(3)
C15 C16 Zr1 74.33(16)
C17 C16 Zr1 73.07(16)
C15 C16 H16 125.4
C17 C16 H16 125.4
Zr1 C16 H16 125.4
C16 C17 C13 106.8(3)
C16 C17 Zr1 75.07(16)
C13 C17 Zr1 74.73(18)
C16 C17 H17 125.9
C13 C17 H17 125.9
Zr1 C17 H17 125.9
C1 N1 Si1 125.97(16)
C1 N1 Zr1 137.42(16)
Si1 N1 Zr1 96.59(10)
S1 O3 Zr1 143.04(10)

loop_
_geom_bond_atom_site_label_1
_geom_bond_atom_site_label_2
_geom_bond_distance
Zr1 N1 2.136(2)
Zr1 O3 2.2294(16)
Zr1 C17 2.516(3)
Zr1 C12 2.520(3)
Zr1 C15 2.537(3)
Zr1 C10 2.537(3)
Zr1 C13 2.537(3)
Zr1 C8 2.538(3)
Zr1 C16 2.541(3)
Zr1 C9 2.544(3)
Zr1 C14 2.545(3)
Zr1 C11 2.547(3)
Zr1 H1S 2.07(3)
Si1 N1 1.696(2)
Si1 C5 1.857(3)
Si1 C6 1.862(3)
Si1 H1S 1.46(3)
S1 O2 1.426(2)
S1 O1 1.428(2)
S1 O3 1.4684(17)
S1 C7 1.822(3)
C1 N1 1.487(3)
C1 C3 1.531(4)
C1 C4 1.533(4)
C1 C2 1.537(4)
C2 H2A 0.98
C2 H2B 0.98
C2 H2C 0.98
C3 H3A 0.98
C3 H3B 0.98
C3 H3C 0.98
C4 H4A 0.98
C4 H4B 0.98
C4 H4C 0.98
C5 H5A 0.98
C5 H5B 0.98
C5 H5C 0.98
C6 H6A 0.98
C6 H6B 0.98
C6 H6C 0.98
C7 F2 1.326(3)
C7 F3 1.327(3)
C7 F1 1.327(3)
C8 C9 1.368(5)
C8 C12 1.430(5)
C8 H8 1.0
C9 C10 1.375(4)
C9 H9 1.0
C10 C11 1.357(5)
C10 H10 1.0
C11 C12 1.389(5)
C11 H11 1.0
C12 H12 1.0
C13 C14 1.372(6)
C13 C17 1.400(5)
C13 H13 1.0
C14 C15 1.369(5)
C14 H14 1.0
C15 C16 1.358(5)
C15 H15 1.0
C16 C17 1.388(4)
C16 H16 1.0
C17 H17 1.0
